data_4102006
loop_
_publ_author_name
'Shuifa Qiu'
'Tao Xu'
'Juan Zhou'
'Yinlong Guo'
'Guosheng Liu'

_publ_section_title
;
 Palladium-Catalyzed Intermolecular Aminofluorination of Styrenes
;
_journal_name_full 'Journal of the American Chemical Society'
_journal_page_first 2856
_journal_page_last 2857
_journal_paper_doi 10.1021/ja909716k
_journal_volume 132
_journal_year 2010
_chemical_formula_sum 'C21 H20 F N O4 S2'
_chemical_formula_weight 433.50
_chemical_name_systematic
; 
 ? 
;
_space_group_IT_number 2
_symmetry_cell_setting triclinic
_symmetry_space_group_name_Hall '-P 1'
_symmetry_space_group_name_H-M 'P -1'
_atom_sites_solution_hydrogens geom
_atom_sites_solution_primary direct
_atom_sites_solution_secondary difmap
_audit_creation_method SHELXL-97
_cell_angle_alpha 78.669(3)
_cell_angle_beta 84.330(3)
_cell_angle_gamma 66.610(2)
_cell_formula_units_Z 2
_cell_length_a 8.6167(14)
_cell_length_b 10.7071(17)
_cell_length_c 12.271(2)
_cell_measurement_reflns_used 3047
_cell_measurement_temperature 293(2)
_cell_measurement_theta_max 55.421
_cell_measurement_theta_min 5.152
_cell_volume 1018.6(3)
_computing_cell_refinement 'Bruker SMART'
_computing_data_collection 'Bruker SMART'
_computing_data_reduction 'Bruker SHELXTL'
_computing_molecular_graphics 'Bruker SHELXTL'
_computing_publication_material 'Bruker SHELXTL'
_computing_structure_refinement 'SHELXL-97 (Sheldrick, 1997)'
_computing_structure_solution 'SHELXS-97 (Sheldrick, 1990)'
_diffrn_ambient_temperature 293(2)
_diffrn_measured_fraction_theta_full 0.981
_diffrn_measured_fraction_theta_max 0.981
_diffrn_measurement_device_type 'CCD area detector'
_diffrn_measurement_method 'phi and omega scans'
_diffrn_radiation_monochromator graphite
_diffrn_radiation_source 'fine-focus sealed tube'
_diffrn_radiation_type MoK\a
_diffrn_radiation_wavelength 0.71073
_diffrn_reflns_av_R_equivalents 0.0210
_diffrn_reflns_av_sigmaI/netI 0.0294
_diffrn_reflns_limit_h_max 10
_diffrn_reflns_limit_h_min -10
_diffrn_reflns_limit_k_max 11
_diffrn_reflns_limit_k_min -13
_diffrn_reflns_limit_l_max 9
_diffrn_reflns_limit_l_min -15
_diffrn_reflns_number 5588
_diffrn_reflns_theta_full 26.00
_diffrn_reflns_theta_max 26.00
_diffrn_reflns_theta_min 1.69
_exptl_absorpt_coefficient_mu 0.298
_exptl_absorpt_correction_T_max 1.00000
_exptl_absorpt_correction_T_min 0.55201
_exptl_absorpt_correction_type empirical
_exptl_absorpt_process_details sadabs
_exptl_crystal_colour colorless
_exptl_crystal_density_diffrn 1.413
_exptl_crystal_density_method 'not measured'
_exptl_crystal_description prismatic
_exptl_crystal_F_000 452
_exptl_crystal_size_max 0.308
_exptl_crystal_size_mid 0.275
_exptl_crystal_size_min 0.201
_refine_diff_density_max 0.256
_refine_diff_density_min -0.356
_refine_diff_density_rms 0.050
_refine_ls_extinction_coef 0.035(4)
_refine_ls_extinction_expression Fc^*^=kFc[1+0.001xFc^2^\l^3^/sin(2\q)]^-1/4^
_refine_ls_extinction_method SHELXL
_refine_ls_goodness_of_fit_ref 1.034
_refine_ls_hydrogen_treatment constr
_refine_ls_matrix_type full
_refine_ls_number_parameters 264
_refine_ls_number_reflns 3930
_refine_ls_number_restraints 0
_refine_ls_restrained_S_all 1.034
_refine_ls_R_factor_all 0.0498
_refine_ls_R_factor_gt 0.0435
_refine_ls_shift/su_max 0.001
_refine_ls_shift/su_mean 0.000
_refine_ls_structure_factor_coef Fsqd
_refine_ls_weighting_details 'calc w=1/[\s^2^(Fo^2^)+(0.0797P)^2^+0.0600P] where P=(Fo^2^+2Fc^2^)/3'
_refine_ls_weighting_scheme calc
_refine_ls_wR_factor_gt 0.1207
_refine_ls_wR_factor_ref 0.1254
_reflns_number_gt 3318
_reflns_number_total 3930
_reflns_threshold_expression >2sigma(I)
_cod_data_source_file ja909716k_si_007.cif
_cod_data_source_block cd29545
_cod_database_code 4102006

loop_
_symmetry_equiv_pos_as_xyz
'x, y, z'
'-x, -y, -z'

loop_
_atom_site_label
_atom_site_type_symbol
_atom_site_fract_x
_atom_site_fract_y
_atom_site_fract_z
_atom_site_U_iso_or_equiv
_atom_site_adp_type
_atom_site_occupancy
_atom_site_symmetry_multiplicity
_atom_site_calc_flag
_atom_site_refinement_flags
_atom_site_disorder_assembly
_atom_site_disorder_group
S1 S 0.73540(6) 0.21397(5) 0.62707(4) 0.04054(17) Uani 1 1 d . . .
S2 S 0.72867(6) 0.35855(5) 0.80814(4) 0.04665(18) Uani 1 1 d . . .
F1 F 0.97139(19) -0.13342(14) 0.92807(12) 0.0729(4) Uani 1 1 d . . .
N1 N 0.79542(19) 0.21122(15) 0.75450(13) 0.0410(4) Uani 1 1 d . . .
O1 O 0.79152(18) 0.07206(14) 0.61862(12) 0.0498(4) Uani 1 1 d . . .
O2 O 0.55992(17) 0.29931(15) 0.61950(12) 0.0532(4) Uani 1 1 d . . .
O3 O 0.8625(2) 0.34633(17) 0.87384(14) 0.0634(4) Uani 1 1 d . . .
O4 O 0.6715(2) 0.46930(14) 0.71752(12) 0.0595(4) Uani 1 1 d . . .
C1 C 0.9207(2) 0.08110(19) 0.81884(16) 0.0428(4) Uani 1 1 d . . .
H1 H 0.9372 0.1063 0.8881 0.051 Uiso 1 1 calc R . .
C2 C 0.8503(3) -0.0325(2) 0.85429(18) 0.0500(5) Uani 1 1 d . . .
H2 H 0.8447 -0.0711 0.7894 0.060 Uiso 1 1 calc R . .
C3 C 0.6846(3) 0.0097(3) 0.9133(3) 0.0761(8) Uani 1 1 d . . .
H3A H 0.6932 0.0401 0.9802 0.114 Uiso 1 1 calc R . .
H3B H 0.6508 -0.0674 0.9317 0.114 Uiso 1 1 calc R . .
H3C H 0.6020 0.0838 0.8663 0.114 Uiso 1 1 calc R . .
C4 C 1.0934(2) 0.0363(2) 0.76020(17) 0.0482(5) Uani 1 1 d . . .
C5 C 1.1652(3) -0.0841(3) 0.7162(2) 0.0635(6) Uani 1 1 d . . .
H5 H 1.1084 -0.1433 0.7236 0.076 Uiso 1 1 calc R . .
C6 C 1.3207(3) -0.1173(3) 0.6613(2) 0.0825(8) Uani 1 1 d . . .
H6 H 1.3671 -0.1978 0.6310 0.099 Uiso 1 1 calc R . .
C7 C 1.4065(3) -0.0316(4) 0.6516(3) 0.0963(11) Uani 1 1 d . . .
H7 H 1.5109 -0.0537 0.6146 0.116 Uiso 1 1 calc R . .
C8 C 1.3373(3) 0.0874(4) 0.6969(3) 0.0932(10) Uani 1 1 d . . .
H8 H 1.3952 0.1456 0.6906 0.112 Uiso 1 1 calc R . .
C9 C 1.1829(3) 0.1202(3) 0.7514(2) 0.0687(7) Uani 1 1 d . . .
H9 H 1.1380 0.2000 0.7827 0.082 Uiso 1 1 calc R . .
C10 C 0.8470(2) 0.2905(2) 0.52730(15) 0.0417(4) Uani 1 1 d . . .
C11 C 1.0037(3) 0.2074(2) 0.49031(18) 0.0537(5) Uani 1 1 d . . .
H11 H 1.0520 0.1138 0.5198 0.064 Uiso 1 1 calc R . .
C12 C 1.0871(3) 0.2677(3) 0.4079(2) 0.0687(7) Uani 1 1 d . . .
H12 H 1.1924 0.2136 0.3811 0.082 Uiso 1 1 calc R . .
C13 C 1.0166(3) 0.4051(3) 0.3657(2) 0.0672(7) Uani 1 1 d . . .
H13 H 1.0755 0.4443 0.3118 0.081 Uiso 1 1 calc R . .
C14 C 0.8589(3) 0.4867(3) 0.40218(19) 0.0618(6) Uani 1 1 d . . .
H14 H 0.8112 0.5801 0.3719 0.074 Uiso 1 1 calc R . .
C15 C 0.7716(3) 0.4301(2) 0.48352(17) 0.0508(5) Uani 1 1 d . . .
H15 H 0.6649 0.4841 0.5084 0.061 Uiso 1 1 calc R . .
C16 C 0.5558(3) 0.3588(2) 0.89669(17) 0.0475(5) Uani 1 1 d . . .
C17 C 0.3997(3) 0.4025(3) 0.8509(2) 0.0656(6) Uani 1 1 d . . .
H17 H 0.3859 0.4322 0.7747 0.079 Uiso 1 1 calc R . .
C18 C 0.2627(4) 0.4015(3) 0.9208(3) 0.0834(8) Uani 1 1 d . . .
H18 H 0.1560 0.4302 0.8916 0.100 Uiso 1 1 calc R . .
C19 C 0.2859(4) 0.3582(3) 1.0325(3) 0.0839(9) Uani 1 1 d . . .
H19 H 0.1943 0.3569 1.0789 0.101 Uiso 1 1 calc R . .
C20 C 0.4409(4) 0.3167(3) 1.0772(2) 0.0762(8) Uani 1 1 d . . .
H20 H 0.4537 0.2888 1.1536 0.091 Uiso 1 1 calc R . .
C21 C 0.5791(3) 0.3160(2) 1.00905(19) 0.0603(6) Uani 1 1 d . . .
H21 H 0.6854 0.2873 1.0387 0.072 Uiso 1 1 calc R . .

loop_
_atom_site_aniso_label
_atom_site_aniso_U_11
_atom_site_aniso_U_22
_atom_site_aniso_U_33
_atom_site_aniso_U_23
_atom_site_aniso_U_13
_atom_site_aniso_U_12
S1 0.0374(3) 0.0425(3) 0.0435(3) -0.00439(19) -0.00288(18) -0.0182(2)
S2 0.0527(3) 0.0414(3) 0.0507(3) -0.0103(2) 0.0024(2) -0.0230(2)
F1 0.0851(10) 0.0552(8) 0.0681(9) 0.0138(6) -0.0154(7) -0.0246(7)
N1 0.0429(8) 0.0385(9) 0.0437(9) -0.0063(7) -0.0012(7) -0.0181(7)
O1 0.0583(8) 0.0462(8) 0.0497(8) -0.0086(6) -0.0054(6) -0.0240(6)
O2 0.0364(7) 0.0595(9) 0.0615(9) -0.0032(7) -0.0037(6) -0.0188(6)
O3 0.0620(10) 0.0653(10) 0.0768(11) -0.0261(8) -0.0064(8) -0.0315(8)
O4 0.0756(10) 0.0409(8) 0.0592(9) -0.0045(7) 0.0085(8) -0.0237(7)
C1 0.0469(10) 0.0413(10) 0.0419(10) -0.0021(8) -0.0058(8) -0.0201(8)
C2 0.0571(12) 0.0428(11) 0.0501(12) -0.0001(9) -0.0030(9) -0.0226(9)
C3 0.0768(17) 0.0582(15) 0.099(2) -0.0085(13) 0.0249(15) -0.0401(13)
C4 0.0421(10) 0.0550(12) 0.0444(11) -0.0018(9) -0.0094(8) -0.0168(9)
C5 0.0500(12) 0.0685(15) 0.0652(15) -0.0137(12) -0.0085(10) -0.0131(11)
C6 0.0549(15) 0.101(2) 0.0715(17) -0.0246(15) -0.0025(13) -0.0039(15)
C7 0.0415(14) 0.134(3) 0.081(2) 0.0072(19) 0.0033(13) -0.0124(17)
C8 0.0482(15) 0.105(2) 0.117(3) 0.008(2) 0.0005(16) -0.0329(16)
C9 0.0480(13) 0.0696(16) 0.0877(18) -0.0024(13) -0.0030(12) -0.0268(11)
C10 0.0398(10) 0.0496(11) 0.0378(10) -0.0037(8) -0.0033(7) -0.0207(8)
C11 0.0452(11) 0.0579(13) 0.0505(12) -0.0057(9) 0.0009(9) -0.0143(9)
C12 0.0479(13) 0.092(2) 0.0614(15) -0.0083(13) 0.0103(10) -0.0269(13)
C13 0.0727(16) 0.0912(19) 0.0529(13) -0.0020(12) 0.0038(11) -0.0536(15)
C14 0.0749(16) 0.0604(14) 0.0529(13) 0.0048(10) -0.0060(11) -0.0347(12)
C15 0.0492(11) 0.0498(12) 0.0490(11) -0.0010(9) -0.0042(9) -0.0173(9)
C16 0.0531(12) 0.0402(11) 0.0505(12) -0.0126(8) 0.0069(9) -0.0190(9)
C17 0.0558(14) 0.0746(16) 0.0638(14) -0.0220(12) 0.0051(11) -0.0193(12)
C18 0.0610(16) 0.100(2) 0.098(2) -0.0437(18) 0.0213(14) -0.0333(15)
C19 0.098(2) 0.0743(18) 0.091(2) -0.0363(16) 0.0473(18) -0.0470(17)
C20 0.107(2) 0.0582(15) 0.0592(15) -0.0111(11) 0.0231(15) -0.0324(15)
C21 0.0784(16) 0.0484(12) 0.0510(13) -0.0113(10) 0.0034(11) -0.0212(11)

loop_
_atom_type_symbol
_atom_type_description
_atom_type_scat_dispersion_real
_atom_type_scat_dispersion_imag
_atom_type_scat_source
C C 0.0033 0.0016 'International Tables Vol C Tables 4.2.6.8 and 6.1.1.4'
H H 0.0000 0.0000 'International Tables Vol C Tables 4.2.6.8 and 6.1.1.4'
N N 0.0061 0.0033 'International Tables Vol C Tables 4.2.6.8 and 6.1.1.4'
O O 0.0106 0.0060 'International Tables Vol C Tables 4.2.6.8 and 6.1.1.4'
F F 0.0171 0.0103 'International Tables Vol C Tables 4.2.6.8 and 6.1.1.4'
S S 0.1246 0.1234 'International Tables Vol C Tables 4.2.6.8 and 6.1.1.4'

loop_
_geom_angle_atom_site_label_1
_geom_angle_atom_site_label_2
_geom_angle_atom_site_label_3
_geom_angle
_geom_angle_site_symmetry_1
_geom_angle_site_symmetry_3
_geom_angle_publ_flag
O1 S1 O2 119.67(9) . . ?
O1 S1 N1 104.05(8) . . ?
O2 S1 N1 107.10(9) . . ?
O1 S1 C10 108.53(9) . . ?
O2 S1 C10 108.52(9) . . ?
N1 S1 C10 108.48(8) . . ?
O4 S2 O3 119.76(10) . . ?
O4 S2 N1 106.52(9) . . ?
O3 S2 N1 106.30(9) . . ?
O4 S2 C16 109.01(10) . . ?
O3 S2 C16 108.37(10) . . ?
N1 S2 C16 106.05(9) . . ?
C1 N1 S1 121.02(13) . . ?
C1 N1 S2 118.45(12) . . ?
S1 N1 S2 120.33(9) . . ?
N1 C1 C4 111.47(15) . . ?
N1 C1 C2 112.57(16) . . ?
C4 C1 C2 115.19(17) . . ?
N1 C1 H1 105.6 . . ?
C4 C1 H1 105.6 . . ?
C2 C1 H1 105.6 . . ?
F1 C2 C3 108.21(19) . . ?
F1 C2 C1 103.72(16) . . ?
C3 C2 C1 115.39(19) . . ?
F1 C2 H2 109.8 . . ?
C3 C2 H2 109.8 . . ?
C1 C2 H2 109.8 . . ?
C2 C3 H3A 109.5 . . ?
C2 C3 H3B 109.5 . . ?
H3A C3 H3B 109.5 . . ?
C2 C3 H3C 109.5 . . ?
H3A C3 H3C 109.5 . . ?
H3B C3 H3C 109.5 . . ?
C5 C4 C9 118.6(2) . . ?
C5 C4 C1 123.36(19) . . ?
C9 C4 C1 118.1(2) . . ?
C4 C5 C6 120.6(3) . . ?
C4 C5 H5 119.7 . . ?
C6 C5 H5 119.7 . . ?
C7 C6 C5 120.1(3) . . ?
C7 C6 H6 120.0 . . ?
C5 C6 H6 120.0 . . ?
C6 C7 C8 119.7(3) . . ?
C6 C7 H7 120.1 . . ?
C8 C7 H7 120.1 . . ?
C9 C8 C7 120.1(3) . . ?
C9 C8 H8 119.9 . . ?
C7 C8 H8 119.9 . . ?
C8 C9 C4 120.9(3) . . ?
C8 C9 H9 119.6 . . ?
C4 C9 H9 119.6 . . ?
C11 C10 C15 121.95(18) . . ?
C11 C10 S1 118.54(15) . . ?
C15 C10 S1 119.40(15) . . ?
C10 C11 C12 118.0(2) . . ?
C10 C11 H11 121.0 . . ?
C12 C11 H11 121.0 . . ?
C13 C12 C11 120.8(2) . . ?
C13 C12 H12 119.6 . . ?
C11 C12 H12 119.6 . . ?
C12 C13 C14 120.7(2) . . ?
C12 C13 H13 119.7 . . ?
C14 C13 H13 119.7 . . ?
C13 C14 C15 120.1(2) . . ?
C13 C14 H14 119.9 . . ?
C15 C14 H14 119.9 . . ?
C14 C15 C10 118.4(2) . . ?
C14 C15 H15 120.8 . . ?
C10 C15 H15 120.8 . . ?
C21 C16 C17 121.8(2) . . ?
C21 C16 S2 119.64(18) . . ?
C17 C16 S2 118.59(18) . . ?
C16 C17 C18 118.7(3) . . ?
C16 C17 H17 120.6 . . ?
C18 C17 H17 120.6 . . ?
C19 C18 C17 119.5(3) . . ?
C19 C18 H18 120.2 . . ?
C17 C18 H18 120.2 . . ?
C20 C19 C18 121.3(3) . . ?
C20 C19 H19 119.3 . . ?
C18 C19 H19 119.3 . . ?
C19 C20 C21 120.1(3) . . ?
C19 C20 H20 120.0 . . ?
C21 C20 H20 120.0 . . ?
C16 C21 C20 118.6(3) . . ?
C16 C21 H21 120.7 . . ?
C20 C21 H21 120.7 . . ?

loop_
_geom_bond_atom_site_label_1
_geom_bond_atom_site_label_2
_geom_bond_distance
_geom_bond_site_symmetry_2
_geom_bond_publ_flag
S1 O1 1.4219(15) . ?
S1 O2 1.4239(14) . ?
S1 N1 1.6862(16) . ?
S1 C10 1.7585(19) . ?
S2 O4 1.4183(15) . ?
S2 O3 1.4213(16) . ?
S2 N1 1.6926(16) . ?
S2 C16 1.754(2) . ?
F1 C2 1.408(2) . ?
N1 C1 1.507(2) . ?
C1 C4 1.523(3) . ?
C1 C2 1.537(3) . ?
C1 H1 0.9800 . ?
C2 C3 1.476(3) . ?
C2 H2 0.9800 . ?
C3 H3A 0.9600 . ?
C3 H3B 0.9600 . ?
C3 H3C 0.9600 . ?
C4 C5 1.382(3) . ?
C4 C9 1.382(3) . ?
C5 C6 1.383(4) . ?
C5 H5 0.9300 . ?
C6 C7 1.372(5) . ?
C6 H6 0.9300 . ?
C7 C8 1.377(5) . ?
C7 H7 0.9300 . ?
C8 C9 1.373(4) . ?
C8 H8 0.9300 . ?
C9 H9 0.9300 . ?
C10 C11 1.380(3) . ?
C10 C15 1.388(3) . ?
C11 C12 1.387(3) . ?
C11 H11 0.9300 . ?
C12 C13 1.362(4) . ?
C12 H12 0.9300 . ?
C13 C14 1.379(4) . ?
C13 H13 0.9300 . ?
C14 C15 1.380(3) . ?
C14 H14 0.9300 . ?
C15 H15 0.9300 . ?
C16 C21 1.373(3) . ?
C16 C17 1.375(3) . ?
C17 C18 1.391(4) . ?
C17 H17 0.9300 . ?
C18 C19 1.366(4) . ?
C18 H18 0.9300 . ?
C19 C20 1.364(4) . ?
C19 H19 0.9300 . ?
C20 C21 1.385(4) . ?
C20 H20 0.9300 . ?
C21 H21 0.9300 . ?

loop_
_geom_torsion_atom_site_label_1
_geom_torsion_atom_site_label_2
_geom_torsion_atom_site_label_3
_geom_torsion_atom_site_label_4
_geom_torsion
_geom_torsion_site_symmetry_1
_geom_torsion_site_symmetry_2
_geom_torsion_site_symmetry_3
_geom_torsion_site_symmetry_4
_geom_torsion_publ_flag
O1 S1 N1 C1 14.40(16) . . . . ?
O2 S1 N1 C1 142.05(14) . . . . ?
C10 S1 N1 C1 -101.00(15) . . . . ?
O1 S1 N1 S2 -170.87(10) . . . . ?
O2 S1 N1 S2 -43.23(13) . . . . ?
C10 S1 N1 S2 73.72(12) . . . . ?
O4 S2 N1 C1 157.12(13) . . . . ?
O3 S2 N1 C1 28.35(16) . . . . ?
C16 S2 N1 C1 -86.85(15) . . . . ?
O4 S2 N1 S1 -17.74(14) . . . . ?
O3 S2 N1 S1 -146.51(11) . . . . ?
C16 S2 N1 S1 98.29(12) . . . . ?
S1 N1 C1 C4 64.19(19) . . . . ?
S2 N1 C1 C4 -110.63(16) . . . . ?
S1 N1 C1 C2 -67.0(2) . . . . ?
S2 N1 C1 C2 118.16(16) . . . . ?
N1 C1 C2 F1 -170.09(16) . . . . ?
C4 C1 C2 F1 60.6(2) . . . . ?
N1 C1 C2 C3 -51.9(3) . . . . ?
C4 C1 C2 C3 178.8(2) . . . . ?
N1 C1 C4 C5 -114.1(2) . . . . ?
C2 C1 C4 C5 15.7(3) . . . . ?
N1 C1 C4 C9 66.3(2) . . . . ?
C2 C1 C4 C9 -163.86(19) . . . . ?
C9 C4 C5 C6 -2.1(3) . . . . ?
C1 C4 C5 C6 178.3(2) . . . . ?
C4 C5 C6 C7 1.0(4) . . . . ?
C5 C6 C7 C8 0.1(4) . . . . ?
C6 C7 C8 C9 -0.2(5) . . . . ?
C7 C8 C9 C4 -1.0(4) . . . . ?
C5 C4 C9 C8 2.1(4) . . . . ?
C1 C4 C9 C8 -178.3(2) . . . . ?
O1 S1 C10 C11 -24.92(18) . . . . ?
O2 S1 C10 C11 -156.44(16) . . . . ?
N1 S1 C10 C11 87.53(17) . . . . ?
O1 S1 C10 C15 151.42(16) . . . . ?
O2 S1 C10 C15 19.90(18) . . . . ?
N1 S1 C10 C15 -96.13(16) . . . . ?
C15 C10 C11 C12 0.8(3) . . . . ?
S1 C10 C11 C12 177.06(17) . . . . ?
C10 C11 C12 C13 0.6(4) . . . . ?
C11 C12 C13 C14 -1.6(4) . . . . ?
C12 C13 C14 C15 1.1(4) . . . . ?
C13 C14 C15 C10 0.3(3) . . . . ?
C11 C10 C15 C14 -1.3(3) . . . . ?
S1 C10 C15 C14 -177.51(16) . . . . ?
O4 S2 C16 C21 -147.19(16) . . . . ?
O3 S2 C16 C21 -15.31(19) . . . . ?
N1 S2 C16 C21 98.47(17) . . . . ?
O4 S2 C16 C17 32.6(2) . . . . ?
O3 S2 C16 C17 164.51(17) . . . . ?
N1 S2 C16 C17 -81.72(19) . . . . ?
C21 C16 C17 C18 -0.8(4) . . . . ?
S2 C16 C17 C18 179.38(19) . . . . ?
C16 C17 C18 C19 0.3(4) . . . . ?
C17 C18 C19 C20 0.5(4) . . . . ?
C18 C19 C20 C21 -0.9(4) . . . . ?
C17 C16 C21 C20 0.4(3) . . . . ?
S2 C16 C21 C20 -179.79(18) . . . . ?
C19 C20 C21 C16 0.5(4) . . . . ?
